data_4117569
loop_
_publ_author_name
'Yi-Feng Wang'
'Xu Zhu'
'Shunsuke Chiba'

_publ_contact_author
;
Dr Shunsuke Chiba
Division of Chemistry and Biological Chemistry
School of Physical and Mathematical Sciences
Nanyang Technological University
21 Nanyang Link
Singapore 637371
Singapore
;
_publ_contact_author_email shunsuke@ntu.edu.sg
_publ_contact_author_fax '+65 6791 1961'
_publ_contact_author_phone '+65 6513 8013'
_publ_section_title
;
 Copper-Catalyzed Aerobic [3+2]-Annulation of N-Alkenyl Amidines
;
_journal_name_full 'Journal of the American Chemical Society'
_journal_page_first 3679
_journal_page_last 3682
_journal_paper_doi 10.1021/ja2120629
_journal_volume 134
_journal_year 2012
_chemical_formula_moiety 'C27 H26 N2'
_chemical_formula_sum 'C27 H26 N2'
_chemical_formula_weight 378.50
_chemical_name_systematic
; 
 ? 
;
_space_group_IT_number 14
_symmetry_cell_setting monoclinic
_symmetry_space_group_name_Hall '-P 2ybc'
_symmetry_space_group_name_H-M 'P 1 21/c 1'
_atom_sites_solution_hydrogens geom
_atom_sites_solution_primary direct
_atom_sites_solution_secondary difmap
_audit_creation_method SHELXL-97
_cell_angle_alpha 90.00
_cell_angle_beta 101.1190(10)
_cell_angle_gamma 90.00
_cell_formula_units_Z 4
_cell_length_a 9.8508(3)
_cell_length_b 19.2961(6)
_cell_length_c 10.3465(3)
_cell_measurement_reflns_used 5286
_cell_measurement_temperature 103(2)
_cell_measurement_theta_max 28.26
_cell_measurement_theta_min 2.11
_cell_volume 1929.77(10)
_computing_cell_refinement 'Bruker SAINT'
_computing_data_collection 'Bruker APEX2'
_computing_data_reduction 'Bruker SAINT'
_computing_molecular_graphics 'Bruker SHELXTL'
_computing_publication_material 'Bruker SHELXTL'
_computing_structure_refinement 'SHELXL-97 (Sheldrick, 2008)'
_computing_structure_solution 'SHELXS-97 (Sheldrick, 2008)'
_diffrn_ambient_temperature 103(2)
_diffrn_measured_fraction_theta_full 0.988
_diffrn_measured_fraction_theta_max 0.988
_diffrn_measurement_device_type 'Bruker APEX-II CCD'
_diffrn_measurement_method '\f and \w scans'
_diffrn_radiation_monochromator graphite
_diffrn_radiation_source 'fine-focus sealed tube'
_diffrn_radiation_type MoK\a
_diffrn_radiation_wavelength 0.71073
_diffrn_reflns_av_R_equivalents 0.0241
_diffrn_reflns_av_sigmaI/netI 0.0303
_diffrn_reflns_limit_h_max 12
_diffrn_reflns_limit_h_min -13
_diffrn_reflns_limit_k_max 25
_diffrn_reflns_limit_k_min -25
_diffrn_reflns_limit_l_max 6
_diffrn_reflns_limit_l_min -13
_diffrn_reflns_number 12941
_diffrn_reflns_theta_full 28.35
_diffrn_reflns_theta_max 28.35
_diffrn_reflns_theta_min 2.11
_exptl_absorpt_coefficient_mu 0.076
_exptl_absorpt_correction_T_max 0.9761
_exptl_absorpt_correction_T_min 0.9703
_exptl_absorpt_correction_type multi-scan
_exptl_absorpt_process_details sadabs
_exptl_crystal_colour colourless
_exptl_crystal_density_diffrn 1.303
_exptl_crystal_description block
_exptl_crystal_F_000 808
_exptl_crystal_size_max 0.40
_exptl_crystal_size_mid 0.38
_exptl_crystal_size_min 0.32
_refine_diff_density_max 0.363
_refine_diff_density_min -0.282
_refine_diff_density_rms 0.084
_refine_ls_extinction_method none
_refine_ls_goodness_of_fit_ref 1.090
_refine_ls_hydrogen_treatment constr
_refine_ls_matrix_type full
_refine_ls_number_parameters 262
_refine_ls_number_reflns 4755
_refine_ls_number_restraints 0
_refine_ls_restrained_S_all 1.090
_refine_ls_R_factor_all 0.0540
_refine_ls_R_factor_gt 0.0424
_refine_ls_shift/su_max 0.001
_refine_ls_shift/su_mean 0.000
_refine_ls_structure_factor_coef Fsqd
_refine_ls_weighting_details 'calc w=1/[\s^2^(Fo^2^)+(0.0712P)^2^+0.4449P] where P=(Fo^2^+2Fc^2^)/3'
_refine_ls_weighting_scheme calc
_refine_ls_wR_factor_gt 0.1126
_refine_ls_wR_factor_ref 0.1258
_reflns_number_gt 3969
_reflns_number_total 4755
_reflns_threshold_expression >2sigma(I)
_cod_data_source_file ja2120629_si_004.cif
_cod_data_source_block 2q_chiba184s
_cod_database_code 4117569

loop_
_symmetry_equiv_pos_as_xyz
'x, y, z'
'-x, y+1/2, -z+1/2'
'-x, -y, -z'
'x, -y-1/2, z-1/2'

loop_
_atom_site_label
_atom_site_type_symbol
_atom_site_fract_x
_atom_site_fract_y
_atom_site_fract_z
_atom_site_U_iso_or_equiv
_atom_site_adp_type
_atom_site_occupancy
_atom_site_symmetry_multiplicity
_atom_site_calc_flag
_atom_site_refinement_flags
C1 C 0.30880(13) 0.08796(7) 0.46636(12) 0.0158(3) Uani 1 1 d .
H1 H 0.2470 0.1079 0.3941 0.019 Uiso 1 1 calc R
C2 C 0.28649(14) 0.02093(7) 0.50697(13) 0.0186(3) Uani 1 1 d .
H2 H 0.2104 -0.0052 0.4612 0.022 Uiso 1 1 calc R
C3 C 0.37506(15) -0.00803(7) 0.61423(12) 0.0196(3) Uani 1 1 d .
H3 H 0.3592 -0.0537 0.6421 0.024 Uiso 1 1 calc R
C4 C 0.48691(15) 0.03005(7) 0.68062(12) 0.0200(3) Uani 1 1 d .
H4 H 0.5466 0.0106 0.7548 0.024 Uiso 1 1 calc R
C5 C 0.51156(13) 0.09640(7) 0.63881(12) 0.0164(3) Uani 1 1 d .
H5 H 0.5894 0.1218 0.6830 0.020 Uiso 1 1 calc R
C6 C 0.42197(13) 0.12587(6) 0.53170(11) 0.0139(2) Uani 1 1 d .
C7 C 0.45119(12) 0.19492(6) 0.48159(11) 0.0130(2) Uani 1 1 d .
C8 C 0.56024(13) 0.28475(6) 0.41317(12) 0.0145(2) Uani 1 1 d .
H8 H 0.5898 0.2778 0.3269 0.017 Uiso 1 1 calc R
C9 C 0.64836(13) 0.34276(7) 0.48642(12) 0.0180(3) Uani 1 1 d .
H9A H 0.6503 0.3819 0.4249 0.022 Uiso 1 1 calc R
H9B H 0.7444 0.3257 0.5139 0.022 Uiso 1 1 calc R
C10 C 0.59807(14) 0.36982(8) 0.60844(13) 0.0225(3) Uani 1 1 d .
H10A H 0.6134 0.4205 0.6146 0.027 Uiso 1 1 calc R
H10B H 0.6550 0.3485 0.6878 0.027 Uiso 1 1 calc R
C11 C 0.44505(13) 0.35513(7) 0.60911(11) 0.0159(3) Uani 1 1 d .
H11A H 0.4105 0.3901 0.6648 0.019 Uiso 1 1 calc R
H11B H 0.4371 0.3091 0.6492 0.019 Uiso 1 1 calc R
C12 C 0.35318(12) 0.35642(6) 0.47067(11) 0.0120(2) Uani 1 1 d .
H12 H 0.3526 0.4035 0.4300 0.014 Uiso 1 1 calc R
C13 C 0.40350(12) 0.30136(6) 0.38418(11) 0.0120(2) Uani 1 1 d .
H13 H 0.3708 0.3122 0.2887 0.014 Uiso 1 1 calc R
C14 C 0.22786(12) 0.25181(6) 0.49305(11) 0.0122(2) Uani 1 1 d .
H14A H 0.2568 0.2406 0.5877 0.015 Uiso 1 1 calc R
H14B H 0.1431 0.2253 0.4566 0.015 Uiso 1 1 calc R
C15 C 0.20323(12) 0.33115(6) 0.47249(11) 0.0109(2) Uani 1 1 d .
C16 C 0.13751(12) 0.36641(6) 0.57749(11) 0.0122(2) Uani 1 1 d .
C17 C 0.14003(13) 0.43875(7) 0.58602(11) 0.0151(3) Uani 1 1 d .
H17 H 0.1919 0.4645 0.5341 0.018 Uiso 1 1 calc R
C18 C 0.06795(14) 0.47378(7) 0.66917(12) 0.0177(3) Uani 1 1 d .
H18 H 0.0719 0.5229 0.6747 0.021 Uiso 1 1 calc R
C19 C -0.00987(14) 0.43662(7) 0.74414(12) 0.0181(3) Uani 1 1 d .
H19 H -0.0614 0.4603 0.7992 0.022 Uiso 1 1 calc R
C20 C -0.01187(13) 0.36491(7) 0.73817(12) 0.0167(3) Uani 1 1 d .
H20 H -0.0642 0.3394 0.7901 0.020 Uiso 1 1 calc R
C21 C 0.06236(12) 0.32977(7) 0.65640(11) 0.0139(2) Uani 1 1 d .
H21 H 0.0617 0.2805 0.6544 0.017 Uiso 1 1 calc R
C22 C 0.09936(12) 0.34156(6) 0.34140(11) 0.0115(2) Uani 1 1 d .
C23 C 0.12641(13) 0.37923(6) 0.23405(11) 0.0135(2) Uani 1 1 d .
H23 H 0.2137 0.4011 0.2393 0.016 Uiso 1 1 calc R
C24 C 0.02585(13) 0.38510(7) 0.11856(11) 0.0156(3) Uani 1 1 d .
H24 H 0.0458 0.4110 0.0464 0.019 Uiso 1 1 calc R
C25 C -0.10208(13) 0.35363(7) 0.10823(12) 0.0162(3) Uani 1 1 d .
H25 H -0.1690 0.3570 0.0290 0.019 Uiso 1 1 calc R
C26 C -0.13135(13) 0.31693(7) 0.21574(12) 0.0157(3) Uani 1 1 d .
H26 H -0.2192 0.2956 0.2105 0.019 Uiso 1 1 calc R
C27 C -0.03218(13) 0.31157(6) 0.33026(11) 0.0137(2) Uani 1 1 d .
H27 H -0.0539 0.2869 0.4032 0.016 Uiso 1 1 calc R
N1 N 0.34012(10) 0.23618(5) 0.42009(9) 0.0117(2) Uani 1 1 d .
N2 N 0.57426(11) 0.21757(6) 0.48361(10) 0.0160(2) Uani 1 1 d .

loop_
_atom_site_aniso_label
_atom_site_aniso_U_11
_atom_site_aniso_U_22
_atom_site_aniso_U_33
_atom_site_aniso_U_23
_atom_site_aniso_U_13
_atom_site_aniso_U_12
C1 0.0161(6) 0.0154(6) 0.0158(5) -0.0007(4) 0.0029(4) 0.0026(5)
C2 0.0207(7) 0.0153(6) 0.0205(6) -0.0026(5) 0.0056(5) -0.0006(5)
C3 0.0281(7) 0.0136(6) 0.0192(6) 0.0015(5) 0.0096(5) 0.0022(5)
C4 0.0247(7) 0.0191(7) 0.0161(6) 0.0027(5) 0.0035(5) 0.0061(5)
C5 0.0168(6) 0.0170(6) 0.0152(5) -0.0011(4) 0.0024(4) 0.0027(5)
C6 0.0152(6) 0.0131(6) 0.0143(5) -0.0010(4) 0.0052(4) 0.0040(5)
C7 0.0139(6) 0.0131(6) 0.0116(5) -0.0017(4) 0.0017(4) 0.0028(5)
C8 0.0125(6) 0.0167(6) 0.0147(5) 0.0001(4) 0.0038(4) 0.0007(5)
C9 0.0141(6) 0.0207(7) 0.0191(6) -0.0012(5) 0.0030(5) -0.0028(5)
C10 0.0151(6) 0.0305(8) 0.0208(6) -0.0086(5) 0.0011(5) -0.0031(6)
C11 0.0147(6) 0.0187(6) 0.0134(5) -0.0029(4) 0.0005(4) 0.0000(5)
C12 0.0117(6) 0.0117(5) 0.0126(5) -0.0001(4) 0.0020(4) -0.0007(4)
C13 0.0118(6) 0.0127(6) 0.0115(5) 0.0005(4) 0.0024(4) -0.0008(4)
C14 0.0118(6) 0.0122(6) 0.0131(5) 0.0013(4) 0.0034(4) 0.0011(4)
C15 0.0107(5) 0.0111(5) 0.0108(5) 0.0010(4) 0.0019(4) 0.0009(4)
C16 0.0115(6) 0.0149(6) 0.0095(5) -0.0002(4) 0.0004(4) 0.0021(4)
C17 0.0172(6) 0.0142(6) 0.0140(5) 0.0014(4) 0.0031(4) 0.0013(5)
C18 0.0225(7) 0.0146(6) 0.0150(5) -0.0009(4) 0.0010(5) 0.0056(5)
C19 0.0188(6) 0.0224(7) 0.0129(5) -0.0027(5) 0.0029(4) 0.0067(5)
C20 0.0154(6) 0.0225(7) 0.0126(5) 0.0011(4) 0.0039(4) 0.0016(5)
C21 0.0147(6) 0.0145(6) 0.0121(5) -0.0003(4) 0.0017(4) 0.0007(5)
C22 0.0135(6) 0.0101(5) 0.0110(5) -0.0015(4) 0.0024(4) 0.0021(4)
C23 0.0132(6) 0.0136(6) 0.0141(5) 0.0006(4) 0.0037(4) 0.0008(5)
C24 0.0188(6) 0.0162(6) 0.0120(5) 0.0021(4) 0.0033(4) 0.0040(5)
C25 0.0156(6) 0.0188(6) 0.0131(5) -0.0010(4) -0.0001(4) 0.0046(5)
C26 0.0120(6) 0.0173(6) 0.0175(5) -0.0021(5) 0.0022(4) 0.0014(5)
C27 0.0150(6) 0.0137(6) 0.0131(5) -0.0007(4) 0.0041(4) 0.0018(5)
N1 0.0112(5) 0.0118(5) 0.0127(4) 0.0008(4) 0.0033(4) 0.0017(4)
N2 0.0142(5) 0.0164(5) 0.0173(5) 0.0006(4) 0.0028(4) 0.0021(4)

loop_
_atom_type_symbol
_atom_type_description
_atom_type_scat_dispersion_real
_atom_type_scat_dispersion_imag
_atom_type_scat_source
C C 0.0033 0.0016 'International Tables Vol C Tables 4.2.6.8 and 6.1.1.4'
H H 0.0000 0.0000 'International Tables Vol C Tables 4.2.6.8 and 6.1.1.4'
N N 0.0061 0.0033 'International Tables Vol C Tables 4.2.6.8 and 6.1.1.4'

loop_
_geom_angle_atom_site_label_1
_geom_angle_atom_site_label_2
_geom_angle_atom_site_label_3
_geom_angle
C2 C1 C6 119.98(12)
C2 C1 H1 120.0
C6 C1 H1 120.0
C3 C2 C1 120.25(12)
C3 C2 H2 119.9
C1 C2 H2 119.9
C2 C3 C4 119.84(12)
C2 C3 H3 120.1
C4 C3 H3 120.1
C5 C4 C3 120.20(12)
C5 C4 H4 119.9
C3 C4 H4 119.9
C4 C5 C6 120.06(12)
C4 C5 H5 120.0
C6 C5 H5 120.0
C1 C6 C5 119.65(11)
C1 C6 C7 119.63(11)
C5 C6 C7 120.60(11)
N2 C7 N1 117.72(11)
N2 C7 C6 123.22(11)
N1 C7 C6 118.90(11)
N2 C8 C9 114.06(10)
N2 C8 C13 105.75(9)
C9 C8 C13 113.26(10)
N2 C8 H8 107.8
C9 C8 H8 107.8
C13 C8 H8 107.8
C8 C9 C10 114.55(11)
C8 C9 H9A 108.6
C10 C9 H9A 108.6
C8 C9 H9B 108.6
C10 C9 H9B 108.6
H9A C9 H9B 107.6
C9 C10 C11 114.46(10)
C9 C10 H10A 108.6
C11 C10 H10A 108.6
C9 C10 H10B 108.6
C11 C10 H10B 108.6
H10A C10 H10B 107.6
C10 C11 C12 113.22(10)
C10 C11 H11A 108.9
C12 C11 H11A 108.9
C10 C11 H11B 108.9
C12 C11 H11B 108.9
H11A C11 H11B 107.7
C13 C12 C11 109.51(10)
C13 C12 C15 101.79(9)
C11 C12 C15 111.83(9)
C13 C12 H12 111.1
C11 C12 H12 111.1
C15 C12 H12 111.1
N1 C13 C12 104.03(9)
N1 C13 C8 103.19(9)
C12 C13 C8 116.96(9)
N1 C13 H13 110.7
C12 C13 H13 110.7
C8 C13 H13 110.7
N1 C14 C15 103.98(9)
N1 C14 H14A 111.0
C15 C14 H14A 111.0
N1 C14 H14B 111.0
C15 C14 H14B 111.0
H14A C14 H14B 109.0
C16 C15 C22 105.45(9)
C16 C15 C14 114.62(9)
C22 C15 C14 107.86(9)
C16 C15 C12 113.69(9)
C22 C15 C12 114.64(9)
C14 C15 C12 100.72(9)
C21 C16 C17 118.27(11)
C21 C16 C15 122.40(11)
C17 C16 C15 118.99(10)
C18 C17 C16 121.25(12)
C18 C17 H17 119.4
C16 C17 H17 119.4
C19 C18 C17 119.77(12)
C19 C18 H18 120.1
C17 C18 H18 120.1
C20 C19 C18 119.66(11)
C20 C19 H19 120.2
C18 C19 H19 120.2
C19 C20 C21 120.51(12)
C19 C20 H20 119.7
C21 C20 H20 119.7
C16 C21 C20 120.49(12)
C16 C21 H21 119.8
C20 C21 H21 119.8
C23 C22 C27 117.67(11)
C23 C22 C15 124.76(11)
C27 C22 C15 117.57(10)
C22 C23 C24 120.57(11)
C22 C23 H23 119.7
C24 C23 H23 119.7
C25 C24 C23 120.89(11)
C25 C24 H24 119.6
C23 C24 H24 119.6
C24 C25 C26 119.10(11)
C24 C25 H25 120.5
C26 C25 H25 120.5
C27 C26 C25 119.96(12)
C27 C26 H26 120.0
C25 C26 H26 120.0
C26 C27 C22 121.78(11)
C26 C27 H27 119.1
C22 C27 H27 119.1
C7 N1 C13 105.42(9)
C7 N1 C14 118.48(9)
C13 N1 C14 110.24(9)
C7 N2 C8 106.95(10)

loop_
_geom_bond_atom_site_label_1
_geom_bond_atom_site_label_2
_geom_bond_distance
C1 C2 1.3904(18)
C1 C6 1.3943(18)
C1 H1 0.9500
C2 C3 1.3899(19)
C2 H2 0.9500
C3 C4 1.391(2)
C3 H3 0.9500
C4 C5 1.3878(19)
C4 H4 0.9500
C5 C6 1.3975(17)
C5 H5 0.9500
C6 C7 1.4780(17)
C7 N2 1.2851(16)
C7 N1 1.4027(15)
C8 N2 1.4806(16)
C8 C9 1.5254(18)
C8 C13 1.5486(16)
C8 H8 1.0000
C9 C10 1.5341(18)
C9 H9A 0.9900
C9 H9B 0.9900
C10 C11 1.5352(18)
C10 H10A 0.9900
C10 H10B 0.9900
C11 C12 1.5399(16)
C11 H11A 0.9900
C11 H11B 0.9900
C12 C13 1.5317(16)
C12 C15 1.5591(16)
C12 H12 1.0000
C13 N1 1.4830(15)
C13 H13 1.0000
C14 N1 1.4851(15)
C14 C15 1.5583(16)
C14 H14A 0.9900
C14 H14B 0.9900
C15 C16 1.5276(16)
C15 C22 1.5465(15)
C16 C21 1.3956(16)
C16 C17 1.3986(17)
C17 C18 1.3917(17)
C17 H17 0.9500
C18 C19 1.3902(19)
C18 H18 0.9500
C19 C20 1.3852(19)
C19 H19 0.9500
C20 C21 1.3960(17)
C20 H20 0.9500
C21 H21 0.9500
C22 C23 1.3954(16)
C22 C27 1.4033(17)
C23 C24 1.4019(16)
C23 H23 0.9500
C24 C25 1.3843(18)
C24 H24 0.9500
C25 C26 1.3948(17)
C25 H25 0.9500
C26 C27 1.3866(16)
C26 H26 0.9500
C27 H27 0.9500
